data_4509858
loop_
_publ_author_name
'Lu, Hongcheng'
'Gautier, Romain'
'Donakowski, Martin D.'
'Fuoco, Lindsay'
'Liu, Zhengtang'
'Poeppelmeier, Kenneth R.'

_publ_section_title
;
 Specific Chemistry of the Anions: [TaOF5]2--, [TaF6]&#x2212;, and
 [TaF7]2--
;
_journal_issue 2
_journal_name_full 'Crystal Growth &amp; Design'
_journal_page_first 844
_journal_paper_doi 10.1021/cg401710j
_journal_volume 14
_journal_year 2014
_chemical_compound_source 'synthesis as described'
_chemical_formula_moiety 'F5 O Ta, C10 H10 N2'
_chemical_formula_sum 'C10 H10 F5 N2 O Ta'
_chemical_formula_weight 450.13
_space_group_IT_number 2
_symmetry_cell_setting triclinic
_symmetry_Int_Tables_number 2
_symmetry_space_group_name_Hall '-P 1'
_symmetry_space_group_name_H-M 'P -1'
_atom_sites_solution_hydrogens geom
_atom_sites_solution_primary direct
_atom_sites_solution_secondary difmap
_audit_conform_dict_location ftp://ftp.iucr.org/pub/cif_core.dic
_audit_conform_dict_name cif_core.dic
_audit_conform_dict_version 2.4
_audit_creation_date 2013-12-18T22:36:24-00:00
_audit_creation_method 'WinGX routine CIF_UPDATE'
_cell_angle_alpha 74.8179(19)
_cell_angle_beta 89.3805(17)
_cell_angle_gamma 85.8098(16)
_cell_formula_units_Z 6
_cell_length_a 7.1842(3)
_cell_length_b 13.2358(5)
_cell_length_c 20.0804(8)
_cell_measurement_reflns_used 9807
_cell_measurement_temperature 100(2)
_cell_measurement_theta_max 30.0349
_cell_measurement_theta_min 2.9557
_cell_measurement_wavelength 0.71069
_cell_volume 1837.78(13)
_computing_cell_refinement 'SAINT V7.68A integration software'
_computing_data_collection 'Bruker APEX2 software'
_computing_data_reduction 'SORTAV (Blessing, 1995)'
_computing_molecular_graphics 'Ortep-3 for Windows (Farrugia, 1997)'
_computing_publication_material 'WinGX publication routines (Farrugia, 1999)'
_computing_structure_refinement 'SHELXL-97 (Sheldrick, 1997)'
_diffrn_ambient_temperature 100(2)
_diffrn_detector 'APEX-II CCD'
_diffrn_measured_fraction_theta_full 1
_diffrn_measured_fraction_theta_max 1
_diffrn_measurement_device '\k-geometry diffractometer'
_diffrn_measurement_device_type 'Bruker APEX-II'
_diffrn_measurement_method '\f or \w oscillation scans'
_diffrn_orient_matrix_type 'x-axis to radiation source'
_diffrn_orient_matrix_UB_11 0.527136E-1
_diffrn_orient_matrix_UB_12 -0.656431E-1
_diffrn_orient_matrix_UB_13 -0.11128E-1
_diffrn_orient_matrix_UB_21 -0.187275E-1
_diffrn_orient_matrix_UB_22 0.34399E-1
_diffrn_orient_matrix_UB_23 -0.503362E-1
_diffrn_orient_matrix_UB_31 0.127872
_diffrn_orient_matrix_UB_32 0.25863E-1
_diffrn_orient_matrix_UB_33 -0.22976E-2
_diffrn_radiation_monochromator graphite
_diffrn_radiation_probe x-ray
_diffrn_radiation_type MoK\a
_diffrn_radiation_wavelength 0.71069
_diffrn_reflns_av_R_equivalents 0.0541
_diffrn_reflns_av_unetI/netI 0.0558
_diffrn_reflns_limit_h_max 10
_diffrn_reflns_limit_h_min -6
_diffrn_reflns_limit_k_max 18
_diffrn_reflns_limit_k_min -18
_diffrn_reflns_limit_l_max 28
_diffrn_reflns_limit_l_min -28
_diffrn_reflns_number 53620
_diffrn_reflns_theta_full 30.03
_diffrn_reflns_theta_max 30.03
_diffrn_reflns_theta_min 1.05
_diffrn_source 'sealed x-ray tube'
_exptl_absorpt_coefficient_mu 9.028
_exptl_absorpt_correction_T_max 0.620
_exptl_absorpt_correction_T_min 0.468
_exptl_absorpt_correction_type multi-scan
_exptl_absorpt_process_details
;
SADABS-2008/1 - Bruker AXS area detector scaling and absorption correction
;
_exptl_crystal_colour brown
_exptl_crystal_density_diffrn 2.44
_exptl_crystal_density_method 'not measured'
_exptl_crystal_description block
_exptl_crystal_F_000 1260
_exptl_crystal_size_max 0.101
_exptl_crystal_size_mid 0.071
_exptl_crystal_size_min 0.053
_refine_diff_density_max 1.269
_refine_diff_density_min -0.945
_refine_diff_density_rms 0.206
_refine_ls_extinction_coef 0.00038(4)
_refine_ls_extinction_expression Fc^*^=kFc[1+0.001xFc^2^\l^3^/sin(2\q)]^-1/4^
_refine_ls_extinction_method SHELXL
_refine_ls_goodness_of_fit_ref 1.009
_refine_ls_hydrogen_treatment mixed
_refine_ls_matrix_type full
_refine_ls_number_parameters 515
_refine_ls_number_reflns 10753
_refine_ls_number_restraints 0
_refine_ls_restrained_S_all 1.009
_refine_ls_R_factor_all 0.0656
_refine_ls_R_factor_gt 0.0337
_refine_ls_shift/su_max 0.016
_refine_ls_shift/su_mean 0.001
_refine_ls_structure_factor_coef Fsqd
_refine_ls_weighting_details 'calc w=1/[\s^2^(Fo^2^)+(0.0317P)^2^+0.0000P] where P=(Fo^2^+2Fc^2^)/3'
_refine_ls_weighting_scheme calc
_refine_ls_wR_factor_gt 0.0656
_refine_ls_wR_factor_ref 0.0759
_reflns_number_gt 7473
_reflns_number_total 10753
_reflns_threshold_expression >2sigma(I)
_cod_data_source_file cg401710j_si_002.cif
_cod_data_source_block rg28j_0m
_cod_original_cell_volume 1837.764(140)
_cod_database_code 4509858

loop_
_symmetry_equiv_pos_as_xyz
'x, y, z'
'-x, -y, -z'

loop_
_atom_site_label
_atom_site_type_symbol
_atom_site_fract_x
_atom_site_fract_y
_atom_site_fract_z
_atom_site_U_iso_or_equiv
_atom_site_adp_type
_atom_site_occupancy
_atom_site_symmetry_multiplicity
_atom_site_calc_flag
_atom_site_refinement_flags
Ta1 Ta 1.24840(3) 0.204637(15) 0.001870(11) 0.01508(5) Uani 1 1 d .
Ta2 Ta 0.94936(3) 0.652434(17) 0.334009(11) 0.02092(6) Uani 1 1 d .
Ta3 Ta 0.43475(3) 0.051318(16) 0.339022(11) 0.01812(6) Uani 1 1 d .
F16 F 0.3735(5) 0.0346(3) 0.43236(17) 0.0398(9) Uani 1 1 d .
F9 F 0.9678(5) 0.6908(3) 0.23659(16) 0.0384(8) Uani 1 1 d .
F17 F 0.5090(6) 0.1860(3) 0.33570(19) 0.0486(10) Uani 1 1 d .
F4 F 1.2281(4) 0.1758(3) 0.09891(15) 0.0259(7) Uani 0.83 1 d P
O4 O 1.2281(4) 0.1758(3) 0.09891(15) 0.0259(7) Uani 0.17 1 d P
F8 F 0.6889(4) 0.6513(3) 0.32321(17) 0.0332(9) Uani 0.5 1 d P
O8 O 0.6889(4) 0.6513(3) 0.32321(17) 0.0332(9) Uani 0.5 1 d P
F2 F 1.2686(4) 0.2343(3) -0.09495(15) 0.0281(7) Uani 0.83 1 d P
O2 O 1.2686(4) 0.2343(3) -0.09495(15) 0.0281(7) Uani 0.17 1 d P
N1 N 0.9193(5) 0.1078(3) 0.2141(2) 0.0177(9) Uani 1 1 d .
H1N H 0.9674 0.1337 0.2444 0.026 Uiso 1 1 calc R
F7 F 0.9288(4) 0.6167(3) 0.43076(16) 0.0316(8) Uani 1 1 d .
F3 F 1.0554(4) 0.3135(2) -0.00740(15) 0.0258(7) Uani 0.83 1 d P
O3 O 1.0554(4) 0.3135(2) -0.00740(15) 0.0258(7) Uani 0.17 1 d P
C31 C 0.1676(7) 0.2451(4) 0.4643(3) 0.0204(11) Uani 1 1 d .
C3 C 0.7725(7) 0.0252(4) 0.1188(3) 0.0230(11) Uani 1 1 d .
H3 H 0.7233 -0.0025 0.0853 0.034 Uiso 1 1 calc R
N3 N 1.3984(6) 0.5115(3) 0.2244(2) 0.0233(10) Uani 1 1 d .
H3N H 1.4388 0.5364 0.2566 0.035 Uiso 1 1 calc R
F15 F 0.1882(5) 0.1078(3) 0.31393(19) 0.0391(10) Uani 0.5 1 d P
O15 O 0.1882(5) 0.1078(3) 0.31393(19) 0.0391(10) Uani 0.5 1 d P
C15 C 1.4014(8) 0.4080(4) 0.2326(3) 0.0270(13) Uani 1 1 d .
H15 H 1.4483 0.3634 0.2737 0.04 Uiso 1 1 calc R
F6 F 1.0689(4) 0.1081(2) -0.00038(16) 0.0265(7) Uani 0.83 1 d P
O6 O 1.0689(4) 0.1081(2) -0.00038(16) 0.0265(7) Uani 0.17 1 d P
F5 F 1.4303(4) 0.3020(2) 0.00268(16) 0.0243(7) Uani 0.83 1 d P
O5 O 1.4303(4) 0.3020(2) 0.00268(16) 0.0243(7) Uani 0.17 1 d P
C11 C 1.3318(7) 0.5753(4) 0.1657(3) 0.0176(10) Uani 1 1 d .
C18 C 1.2699(7) 0.8721(4) 0.1087(3) 0.0211(11) Uani 1 1 d .
H18 H 1.2167 0.926 0.0732 0.032 Uiso 1 1 calc R
C19 C 1.3593(7) 0.8954(4) 0.1631(3) 0.0238(12) Uani 1 1 d .
H19 H 1.3693 0.9646 0.1641 0.036 Uiso 1 1 calc R
C9 C 0.8157(8) 0.4899(4) 0.1626(3) 0.0298(13) Uani 1 1 d .
H9 H 0.8157 0.5588 0.1656 0.045 Uiso 1 1 calc R
F1 F 1.4414(4) 0.0965(2) 0.01294(16) 0.0260(7) Uani 0.83 1 d P
O1 O 1.4414(4) 0.0965(2) 0.01294(16) 0.0260(7) Uani 0.17 1 d P
C7 C 0.7590(7) 0.3646(4) 0.1009(3) 0.0243(12) Uani 1 1 d .
H7 H 0.7193 0.3479 0.0614 0.036 Uiso 1 1 calc R
N5 N 0.1214(7) 0.1710(4) 0.5208(2) 0.0272(11) Uani 1 1 d .
H5N H 0.1922 0.1578 0.5567 0.041 Uiso 1 1 calc R
F11 F 0.9207(6) 0.7954(3) 0.33385(19) 0.0547(11) Uani 1 1 d .
C5 C 0.9378(7) 0.0032(4) 0.2237(3) 0.0231(12) Uani 1 1 d .
H5 H 1.0001 -0.039 0.2626 0.035 Uiso 1 1 calc R
N2 N 0.8774(6) 0.3076(3) 0.2156(2) 0.0235(10) Uani 1 1 d .
H2N H 0.915 0.258 0.2509 0.035 Uiso 1 1 calc R
C6 C 0.8216(7) 0.2861(4) 0.1584(3) 0.0193(11) Uani 1 1 d .
C8 C 0.7570(8) 0.4672(4) 0.1033(3) 0.0297(13) Uani 1 1 d .
H8 H 0.7164 0.5211 0.0652 0.045 Uiso 1 1 calc R
C1 C 0.8303(6) 0.1738(4) 0.1600(3) 0.0162(10) Uani 1 1 d .
C4 C 0.8652(7) -0.0413(4) 0.1764(3) 0.0253(12) Uani 1 1 d .
H4 H 0.8771 -0.1135 0.1824 0.038 Uiso 1 1 calc R
C10 C 0.8740(7) 0.4074(4) 0.2172(3) 0.0288(13) Uani 1 1 d .
H10 H 0.9133 0.4222 0.2574 0.043 Uiso 1 1 calc R
F14 F 0.4890(5) 0.0706(3) 0.24465(17) 0.0451(10) Uani 1 1 d .
C32 C 0.0567(7) 0.2650(4) 0.4070(3) 0.0228(11) Uani 1 1 d .
H32 H 0.0879 0.3151 0.3674 0.034 Uiso 1 1 calc R
F10 F 1.2112(5) 0.6520(3) 0.33996(18) 0.0444(11) Uani 0.5 1 d P
O10 O 1.2112(5) 0.6520(3) 0.33996(18) 0.0444(11) Uani 0.5 1 d P
F13 F 0.6790(5) -0.0074(3) 0.3638(2) 0.0430(11) Uani 0.5 1 d P
O13 O 0.6790(5) -0.0074(3) 0.3638(2) 0.0430(11) Uani 0.5 1 d P
C14 C 1.3380(7) 0.3647(4) 0.1827(3) 0.0291(13) Uani 1 1 d .
H14 H 1.342 0.2923 0.19 0.044 Uiso 1 1 calc R
C16 C 1.3346(7) 0.6887(4) 0.1601(3) 0.0186(11) Uani 1 1 d .
C35 C -0.0323(8) 0.1165(4) 0.5231(3) 0.0304(13) Uani 1 1 d .
H35 H -0.0603 0.0661 0.5631 0.046 Uiso 1 1 calc R
C34 C -0.1470(8) 0.1364(4) 0.4656(3) 0.0300(13) Uani 1 1 d .
H34 H -0.2531 0.1 0.466 0.045 Uiso 1 1 calc R
C13 C 1.2690(7) 0.4300(4) 0.1221(3) 0.0280(13) Uani 1 1 d .
H13 H 1.2246 0.4024 0.0878 0.042 Uiso 1 1 calc R
C40 C 0.5953(9) 0.3079(6) 0.5322(4) 0.0459(18) Uani 1 1 d .
H40 H 0.6677 0.2801 0.5717 0.069 Uiso 1 1 calc R
F12 F 0.9756(6) 0.5085(3) 0.33819(19) 0.0502(11) Uani 1 1 d .
C36 C 0.3356(7) 0.2988(4) 0.4685(3) 0.0198(11) Uani 1 1 d .
C39 C 0.6506(10) 0.3908(6) 0.4865(5) 0.056(2) Uani 1 1 d .
H39 H 0.7583 0.4211 0.4943 0.085 Uiso 1 1 calc R
C2 C 0.7541(7) 0.1319(4) 0.1117(3) 0.0188(11) Uani 1 1 d .
H2 H 0.6897 0.1759 0.0739 0.028 Uiso 1 1 calc R
F18 F 0.3505(6) -0.0816(3) 0.34197(19) 0.0533(11) Uani 1 1 d .
C17 C 1.2598(6) 0.7690(4) 0.1072(3) 0.0191(11) Uani 1 1 d .
H17 H 1.2019 0.7538 0.0702 0.029 Uiso 1 1 calc R
N4 N 1.4188(6) 0.7135(3) 0.2129(2) 0.0196(9) Uani 1 1 d .
H4N H 1.4655 0.6634 0.2462 0.029 Uiso 1 1 calc R
C12 C 1.2659(7) 0.5383(4) 0.1126(3) 0.0193(11) Uani 1 1 d .
H12 H 1.2209 0.5844 0.0718 0.029 Uiso 1 1 calc R
C37 C 0.3795(9) 0.3857(4) 0.4172(3) 0.0332(14) Uani 1 1 d .
H37 H 0.3043 0.4125 0.3782 0.05 Uiso 1 1 calc R
C33 C -0.0992(8) 0.2124(5) 0.4071(3) 0.0312(13) Uani 1 1 d .
H33 H -0.1742 0.2274 0.3678 0.047 Uiso 1 1 calc R
N6 N 0.4428(7) 0.2620(4) 0.5249(3) 0.0350(12) Uani 1 1 d .
H6N H 0.4121 0.2083 0.5565 0.052 Uiso 1 1 calc R
C20 C 1.4329(7) 0.8136(4) 0.2156(3) 0.0258(12) Uani 1 1 d .
H20 H 1.4924 0.8272 0.2529 0.039 Uiso 1 1 calc R
C38 C 0.5472(12) 0.4321(5) 0.4273(4) 0.060(2) Uani 1 1 d .
H38 H 0.5858 0.4897 0.394 0.09 Uiso 1 1 calc R

loop_
_atom_site_aniso_label
_atom_site_aniso_U_11
_atom_site_aniso_U_22
_atom_site_aniso_U_33
_atom_site_aniso_U_23
_atom_site_aniso_U_13
_atom_site_aniso_U_12
Ta1 0.01653(9) 0.01267(10) 0.01603(11) -0.00391(8) -0.00105(7) -0.00026(7)
Ta2 0.02145(11) 0.01947(12) 0.02122(13) -0.00450(9) 0.00093(8) -0.00046(9)
Ta3 0.01972(11) 0.01696(11) 0.01711(12) -0.00358(9) -0.00172(8) -0.00054(8)
F16 0.053(2) 0.045(2) 0.0231(19) -0.0111(16) 0.0025(15) -0.0059(18)
F9 0.040(2) 0.050(2) 0.0215(19) -0.0039(16) 0.0028(14) -0.0007(17)
F17 0.073(3) 0.0215(19) 0.048(2) 0.0002(17) -0.0132(19) -0.0152(18)
F4 0.0269(17) 0.0360(19) 0.0135(16) -0.0045(14) 0.0012(12) -0.0015(14)
O4 0.0269(17) 0.0360(19) 0.0135(16) -0.0045(14) 0.0012(12) -0.0015(14)
F8 0.0207(18) 0.047(2) 0.023(2) 0.0058(17) -0.0058(14) -0.0015(16)
O8 0.0207(18) 0.047(2) 0.023(2) 0.0058(17) -0.0058(14) -0.0015(16)
F2 0.0307(18) 0.039(2) 0.0137(17) -0.0061(14) -0.0013(13) -0.0011(15)
O2 0.0307(18) 0.039(2) 0.0137(17) -0.0061(14) -0.0013(13) -0.0011(15)
N1 0.019(2) 0.019(2) 0.014(2) -0.0034(18) -0.0015(16) -0.0016(17)
F7 0.0361(19) 0.0343(19) 0.0212(18) -0.0029(14) 0.0020(13) 0.0019(15)
F3 0.0242(17) 0.0250(17) 0.0288(19) -0.0105(15) -0.0023(13) 0.0089(14)
O3 0.0242(17) 0.0250(17) 0.0288(19) -0.0105(15) -0.0023(13) 0.0089(14)
C31 0.027(3) 0.014(2) 0.020(3) -0.006(2) 0.000(2) 0.004(2)
C3 0.018(3) 0.027(3) 0.026(3) -0.010(2) 0.003(2) -0.006(2)
N3 0.029(2) 0.024(2) 0.018(2) -0.007(2) 0.0003(18) 0.001(2)
F15 0.0233(19) 0.063(3) 0.037(2) -0.029(2) -0.0154(15) 0.0141(18)
O15 0.0233(19) 0.063(3) 0.037(2) -0.029(2) -0.0154(15) 0.0141(18)
C15 0.032(3) 0.018(3) 0.028(3) -0.001(2) 0.007(2) 0.003(2)
F6 0.0254(17) 0.0263(17) 0.0289(19) -0.0077(14) -0.0018(13) -0.0079(14)
O6 0.0254(17) 0.0263(17) 0.0289(19) -0.0077(14) -0.0018(13) -0.0079(14)
F5 0.0237(16) 0.0188(16) 0.0310(19) -0.0064(14) -0.0020(13) -0.0051(13)
O5 0.0237(16) 0.0188(16) 0.0310(19) -0.0064(14) -0.0020(13) -0.0051(13)
C11 0.016(2) 0.019(3) 0.018(3) -0.006(2) 0.0038(19) 0.003(2)
C18 0.020(3) 0.019(3) 0.020(3) 0.001(2) 0.001(2) 0.001(2)
C19 0.017(3) 0.020(3) 0.037(4) -0.013(3) 0.003(2) -0.001(2)
C9 0.027(3) 0.017(3) 0.049(4) -0.014(3) 0.007(3) -0.005(2)
F1 0.0292(18) 0.0178(16) 0.0310(19) -0.0085(14) -0.0044(14) 0.0049(14)
O1 0.0292(18) 0.0178(16) 0.0310(19) -0.0085(14) -0.0044(14) 0.0049(14)
C7 0.019(3) 0.026(3) 0.026(3) -0.003(2) 0.003(2) -0.005(2)
N5 0.033(3) 0.029(3) 0.021(3) -0.009(2) 0.0004(19) -0.005(2)
F11 0.099(3) 0.0185(18) 0.042(2) -0.0011(17) 0.013(2) -0.001(2)
C5 0.024(3) 0.021(3) 0.019(3) 0.002(2) 0.001(2) 0.003(2)
N2 0.024(2) 0.021(2) 0.026(3) -0.007(2) -0.0069(18) 0.0015(19)
C6 0.014(2) 0.024(3) 0.022(3) -0.010(2) 0.0001(19) -0.001(2)
C8 0.026(3) 0.021(3) 0.036(4) 0.002(3) 0.008(2) 0.001(2)
C1 0.014(2) 0.016(2) 0.017(3) -0.002(2) 0.0005(18) -0.0015(19)
C4 0.021(3) 0.016(3) 0.038(4) -0.005(2) 0.007(2) -0.001(2)
C10 0.026(3) 0.025(3) 0.041(4) -0.019(3) 0.002(2) -0.002(2)
F14 0.040(2) 0.073(3) 0.023(2) -0.0111(18) 0.0065(15) -0.0118(19)
C32 0.026(3) 0.018(3) 0.022(3) -0.003(2) -0.001(2) 0.001(2)
F10 0.0187(18) 0.091(3) 0.029(2) -0.024(2) 0.0022(15) -0.010(2)
O10 0.0187(18) 0.091(3) 0.029(2) -0.024(2) 0.0022(15) -0.010(2)
F13 0.0237(19) 0.065(3) 0.046(3) -0.031(2) -0.0154(16) 0.0218(19)
O13 0.0237(19) 0.065(3) 0.046(3) -0.031(2) -0.0154(16) 0.0218(19)
C14 0.025(3) 0.022(3) 0.038(4) -0.006(3) 0.011(2) -0.001(2)
C16 0.017(2) 0.020(3) 0.019(3) -0.005(2) 0.0006(19) -0.002(2)
C35 0.041(4) 0.022(3) 0.028(3) -0.007(3) 0.010(3) -0.004(3)
C34 0.031(3) 0.029(3) 0.036(4) -0.016(3) 0.006(3) -0.014(3)
C13 0.023(3) 0.025(3) 0.039(4) -0.014(3) 0.002(2) -0.003(2)
C40 0.029(3) 0.067(5) 0.056(5) -0.042(4) -0.001(3) -0.002(3)
F12 0.078(3) 0.033(2) 0.043(2) -0.0203(18) -0.024(2) 0.018(2)
C36 0.024(3) 0.019(3) 0.019(3) -0.009(2) 0.001(2) 0.001(2)
C39 0.032(4) 0.047(5) 0.103(7) -0.043(5) 0.005(4) -0.005(3)
C2 0.017(2) 0.018(3) 0.020(3) -0.003(2) -0.0001(19) -0.002(2)
F18 0.095(3) 0.027(2) 0.043(2) -0.0144(18) -0.003(2) -0.023(2)
C17 0.015(2) 0.022(3) 0.017(3) 0.000(2) 0.0009(19) -0.001(2)
N4 0.021(2) 0.021(2) 0.017(2) -0.0056(18) -0.0002(17) 0.0028(18)
C12 0.023(3) 0.022(3) 0.014(3) -0.007(2) 0.0013(19) -0.001(2)
C37 0.047(4) 0.026(3) 0.021(3) 0.000(2) 0.006(3) 0.008(3)
C33 0.026(3) 0.046(4) 0.024(3) -0.014(3) -0.010(2) 0.003(3)
N6 0.035(3) 0.044(3) 0.028(3) -0.013(2) -0.003(2) 0.002(2)
C20 0.024(3) 0.030(3) 0.028(3) -0.014(3) 0.003(2) -0.004(2)
C38 0.076(6) 0.026(4) 0.076(6) -0.008(4) 0.053(5) -0.016(4)

loop_
_atom_type_symbol
_atom_type_description
_atom_type_scat_dispersion_real
_atom_type_scat_dispersion_imag
_atom_type_scat_source
C C 0.0033 0.0016 'International Tables Vol C Tables 4.2.6.8 and 6.1.1.4'
N N 0.0061 0.0033 'International Tables Vol C Tables 4.2.6.8 and 6.1.1.4'
O O 0.0106 0.006 'International Tables Vol C Tables 4.2.6.8 and 6.1.1.4'
F F 0.0171 0.0103 'International Tables Vol C Tables 4.2.6.8 and 6.1.1.4'
Ta Ta -0.7052 6.5227 'International Tables Vol C Tables 4.2.6.8 and 6.1.1.4'
H H 0 0 'International Tables Vol C Tables 4.2.6.8 and 6.1.1.4'

loop_
_geom_angle_atom_site_label_1
_geom_angle_atom_site_label_2
_geom_angle_atom_site_label_3
_geom_angle
F2 Ta1 F1 90.72(13)
F2 Ta1 F6 89.64(13)
F1 Ta1 F6 90.39(14)
F2 Ta1 F4 179.65(13)
F1 Ta1 F4 89.52(13)
F6 Ta1 F4 90.60(13)
F2 Ta1 F3 90.37(13)
F1 Ta1 F3 178.83(13)
F6 Ta1 F3 90.04(14)
F4 Ta1 F3 89.38(13)
F2 Ta1 F5 89.48(13)
F1 Ta1 F5 89.43(14)
F6 Ta1 F5 179.10(13)
F4 Ta1 F5 90.28(13)
F3 Ta1 F5 90.16(14)
F12 Ta2 F7 88.79(15)
F12 Ta2 F10 89.11(19)
F7 Ta2 F10 91.39(14)
F12 Ta2 F11 177.57(16)
F7 Ta2 F11 88.80(15)
F10 Ta2 F11 91.26(19)
F12 Ta2 F8 89.61(17)
F7 Ta2 F8 91.50(14)
F10 Ta2 F8 176.82(15)
F11 Ta2 F8 90.14(18)
F12 Ta2 F9 92.16(16)
F7 Ta2 F9 178.97(14)
F10 Ta2 F9 89.02(15)
F11 Ta2 F9 90.25(16)
F8 Ta2 F9 88.12(14)
F16 Ta3 F13 90.79(16)
F16 Ta3 F17 88.88(16)
F13 Ta3 F17 90.61(18)
F16 Ta3 F14 178.18(15)
F13 Ta3 F14 91.00(16)
F17 Ta3 F14 90.81(17)
F16 Ta3 F18 90.73(16)
F13 Ta3 F18 91.61(19)
F17 Ta3 F18 177.75(18)
F14 Ta3 F18 89.51(16)
F16 Ta3 F15 89.40(16)
F13 Ta3 F15 178.90(17)
F17 Ta3 F15 90.47(17)
F14 Ta3 F15 88.82(16)
F18 Ta3 F15 87.31(19)
C1 N1 C5 123.7(4)
C1 N1 H1N 118.2
C5 N1 H1N 118.2
N5 C31 C32 118.6(5)
N5 C31 C36 117.3(5)
C32 C31 C36 124.1(5)
C2 C3 C4 119.9(5)
C2 C3 H3 120.1
C4 C3 H3 120.1
C11 N3 C15 118.8(5)
C11 N3 H3N 120.6
C15 N3 H3N 120.6
N3 C15 C14 122.6(5)
N3 C15 H15 118.7
C14 C15 H15 118.7
N3 C11 C12 122.4(5)
N3 C11 C16 115.7(5)
C12 C11 C16 122.0(5)
C17 C18 C19 120.1(5)
C17 C18 H18 119.9
C19 C18 H18 119.9
C20 C19 C18 118.4(5)
C20 C19 H19 120.8
C18 C19 H19 120.8
C10 C9 C8 117.9(5)
C10 C9 H9 121
C8 C9 H9 121
C8 C7 C6 118.9(5)
C8 C7 H7 120.6
C6 C7 H7 120.6
C31 N5 C35 122.6(5)
C31 N5 H5N 118.7
C35 N5 H5N 118.7
N1 C5 C4 120.1(5)
N1 C5 H5 119.9
C4 C5 H5 119.9
C6 N2 C10 118.5(5)
C6 N2 H2N 120.8
C10 N2 H2N 120.8
N2 C6 C7 121.9(5)
N2 C6 C1 115.6(5)
C7 C6 C1 122.5(5)
C7 C8 C9 119.4(5)
C7 C8 H8 120.3
C9 C8 H8 120.3
N1 C1 C2 117.9(5)
N1 C1 C6 116.2(4)
C2 C1 C6 125.8(5)
C5 C4 C3 118.0(5)
C5 C4 H4 121
C3 C4 H4 121
N2 C10 C9 123.5(5)
N2 C10 H10 118.3
C9 C10 H10 118.3
C33 C32 C31 120.8(5)
C33 C32 H32 119.6
C31 C32 H32 119.6
C13 C14 C15 118.9(5)
C13 C14 H14 120.5
C15 C14 H14 120.5
N4 C16 C17 118.2(5)
N4 C16 C11 115.6(4)
C17 C16 C11 126.2(5)
N5 C35 C34 119.4(5)
N5 C35 H35 120.3
C34 C35 H35 120.3
C35 C34 C33 118.1(5)
C35 C34 H34 120.9
C33 C34 H34 120.9
C14 C13 C12 119.2(5)
C14 C13 H13 120.4
C12 C13 H13 120.4
C39 C40 N6 123.6(7)
C39 C40 H40 118.2
N6 C40 H40 118.2
N6 C36 C37 121.5(5)
N6 C36 C31 117.2(5)
C37 C36 C31 121.3(5)
C40 C39 C38 119.2(7)
C40 C39 H39 120.4
C38 C39 H39 120.4
C1 C2 C3 120.4(5)
C1 C2 H2 119.8
C3 C2 H2 119.8
C16 C17 C18 120.4(5)
C16 C17 H17 119.8
C18 C17 H17 119.8
C16 N4 C20 122.9(5)
C16 N4 H4N 118.6
C20 N4 H4N 118.6
C11 C12 C13 118.2(5)
C11 C12 H12 120.9
C13 C12 H12 120.9
C36 C37 C38 116.2(6)
C36 C37 H37 121.9
C38 C37 H37 121.9
C32 C33 C34 120.4(5)
C32 C33 H33 119.8
C34 C33 H33 119.8
C40 N6 C36 120.1(6)
C40 N6 H6N 119.9
C36 N6 H6N 119.9
N4 C20 C19 120.0(5)
N4 C20 H20 120
C19 C20 H20 120
C39 C38 C37 119.4(6)
C39 C38 H38 120.3
C37 C38 H38 120.3

loop_
_geom_bond_atom_site_label_1
_geom_bond_atom_site_label_2
_geom_bond_distance
Ta1 F2 1.886(3)
Ta1 F1 1.890(3)
Ta1 F6 1.890(3)
Ta1 F4 1.891(3)
Ta1 F3 1.899(3)
Ta1 F5 1.904(3)
Ta2 F12 1.881(3)
Ta2 F7 1.882(3)
Ta2 F10 1.885(4)
Ta2 F11 1.887(3)
Ta2 F8 1.888(3)
Ta2 F9 1.894(3)
Ta3 F16 1.880(3)
Ta3 F13 1.883(3)
Ta3 F17 1.882(3)
Ta3 F14 1.885(3)
Ta3 F18 1.889(3)
Ta3 F15 1.892(3)
N1 C1 1.337(6)
N1 C5 1.344(6)
N1 H1N 0.86
C31 N5 1.347(6)
C31 C32 1.363(7)
C31 C36 1.459(7)
C3 C2 1.379(7)
C3 C4 1.398(7)
C3 H3 0.93
N3 C11 1.328(6)
N3 C15 1.336(7)
N3 H3N 0.86
C15 C14 1.373(8)
C15 H15 0.93
C11 C12 1.385(7)
C11 C16 1.477(7)
C18 C17 1.380(7)
C18 C19 1.386(7)
C18 H18 0.93
C19 C20 1.376(7)
C19 H19 0.93
C9 C10 1.372(8)
C9 C8 1.380(8)
C9 H9 0.93
C7 C8 1.370(7)
C7 C6 1.389(7)
C7 H7 0.93
N5 C35 1.356(7)
N5 H5N 0.86
C5 C4 1.366(7)
C5 H5 0.93
N2 C6 1.327(6)
N2 C10 1.329(6)
N2 H2N 0.86
C6 C1 1.475(7)
C8 H8 0.93
C1 C2 1.373(7)
C4 H4 0.93
C10 H10 0.93
C32 C33 1.360(7)
C32 H32 0.93
C14 C13 1.368(8)
C14 H14 0.93
C16 N4 1.348(6)
C16 C17 1.373(7)
C35 C34 1.383(8)
C35 H35 0.93
C34 C33 1.390(8)
C34 H34 0.93
C13 C12 1.395(7)
C13 H13 0.93
C40 C39 1.316(10)
C40 N6 1.318(8)
C40 H40 0.93
C36 N6 1.336(7)
C36 C37 1.382(7)
C39 C38 1.373(11)
C39 H39 0.93
C2 H2 0.93
C17 H17 0.93
N4 C20 1.351(6)
N4 H4N 0.86
C12 H12 0.93
C37 C38 1.431(10)
C37 H37 0.93
C33 H33 0.93
N6 H6N 0.86
C20 H20 0.93
C38 H38 0.93
